data_7028689
loop_
_publ_author_name
'Moxey, Graeme J.'
'Ortu, Fabrizio'
'Goldney Sidley, Leon'
'Strandberg, Helen N.'
'Blake, Alexander J.'
'Lewis, William'
'Kays, Deborah L.'

_publ_section_title
;
 Synthesis and characterisation of magnesium complexes containing
 sterically demanding N,N'-bis(aryl)amidinate ligands.
;
_journal_issue 12
_journal_name_full 'Dalton transactions (Cambridge, England : 2003)'
_journal_page_first 4838
_journal_page_last 4846
_journal_paper_doi 10.1039/c3dt53234h
_journal_volume 43
_journal_year 2014
_chemical_formula_moiety 'C58 H70 Mg N4 O, C4 H8 O'
_chemical_formula_sum 'C62 H78 Mg N4 O2'
_chemical_formula_weight 935.59
_space_group_IT_number 14
_symmetry_cell_setting monoclinic
_symmetry_space_group_name_Hall '-P 2yn'
_symmetry_space_group_name_H-M 'P 1 21/n 1'
_atom_sites_solution_hydrogens geom
_atom_sites_solution_primary direct
_atom_sites_solution_secondary difmap
_audit_creation_method SHELXL-97
_cell_angle_alpha 90.00
_cell_angle_beta 101.876(7)
_cell_angle_gamma 90.00
_cell_formula_units_Z 4
_cell_length_a 16.6334(11)
_cell_length_b 12.9516(9)
_cell_length_c 26.3010(18)
_cell_measurement_reflns_used 14527
_cell_measurement_temperature 90(2)
_cell_measurement_theta_max 75.04
_cell_measurement_theta_min 3.41
_cell_volume 5544.7(7)
_computing_cell_refinement
;
CrysAlisPro, Agilent Technologies,
Version 1.171.35.19 (release 27-10-2011 CrysAlis171 .NET)
(compiled Oct 27 2011,15:02:11)
;
_computing_data_collection
;
CrysAlisPro, Agilent Technologies,
Version 1.171.35.19 (release 27-10-2011 CrysAlis171 .NET)
(compiled Oct 27 2011,15:02:11)
;
_computing_data_reduction
;
CrysAlisPro, Agilent Technologies,
Version 1.171.35.19 (release 27-10-2011 CrysAlis171 .NET)
(compiled Oct 27 2011,15:02:11)
;
_computing_molecular_graphics Olex2
_computing_publication_material 'enCIFer(Allen et al.,2004);PLATON(Spek,2003)'
_computing_structure_refinement 'SHELXL-97 (Sheldrick, 1997)'
_computing_structure_solution 'SHELXS-97 (Sheldrick, 1990)'
_diffrn_ambient_temperature 90(2)
_diffrn_detector_area_resol_mean 10.3613
_diffrn_measured_fraction_theta_full 0.974
_diffrn_measured_fraction_theta_max 0.974
_diffrn_measurement_device_type 'SuperNova, Single source at offset), Atlas'
_diffrn_measurement_method '\w scans'
_diffrn_radiation_monochromator mirror
_diffrn_radiation_source 'SuperNova (Cu) X-ray Source'
_diffrn_radiation_type CuK\a
_diffrn_radiation_wavelength 1.54184
_diffrn_reflns_av_R_equivalents 0.0447
_diffrn_reflns_av_sigmaI/netI 0.0290
_diffrn_reflns_limit_h_max 20
_diffrn_reflns_limit_h_min -20
_diffrn_reflns_limit_k_max 15
_diffrn_reflns_limit_k_min -16
_diffrn_reflns_limit_l_max 32
_diffrn_reflns_limit_l_min -31
_diffrn_reflns_number 49442
_diffrn_reflns_theta_full 75.22
_diffrn_reflns_theta_max 75.22
_diffrn_reflns_theta_min 3.43
_diffrn_standards_decay_% 0
_diffrn_standards_number 0
_exptl_absorpt_coefficient_mu 0.616
_exptl_absorpt_correction_T_max 1.348
_exptl_absorpt_correction_T_min 0.901
_exptl_absorpt_correction_type gaussian
_exptl_absorpt_process_details
;
CrysAlisPro, Agilent Technologies,
Version 1.171.35.19 (release 27-10-2011 CrysAlis171 .NET)
(compiled Oct 27 2011,15:02:11)
Numerical absorption correction based on gaussian integration over
            a multifaceted crystal model
;
_exptl_crystal_colour colourless
_exptl_crystal_density_diffrn 1.121
_exptl_crystal_density_method 'not measured'
_exptl_crystal_description block
_exptl_crystal_F_000 2024
_exptl_crystal_size_max 0.3556
_exptl_crystal_size_mid 0.2981
_exptl_crystal_size_min 0.2530
_refine_diff_density_max 0.632
_refine_diff_density_min -0.309
_refine_diff_density_rms 0.051
_refine_ls_extinction_method none
_refine_ls_goodness_of_fit_ref 1.038
_refine_ls_hydrogen_treatment constr
_refine_ls_matrix_type full
_refine_ls_number_parameters 638
_refine_ls_number_reflns 11162
_refine_ls_number_restraints 0
_refine_ls_restrained_S_all 1.038
_refine_ls_R_factor_all 0.0638
_refine_ls_R_factor_gt 0.0522
_refine_ls_shift/su_max 0.000
_refine_ls_shift/su_mean 0.000
_refine_ls_structure_factor_coef Fsqd
_refine_ls_weighting_details 'calc w=1/[\s^2^(Fo^2^)+(0.0678P)^2^+3.4757P] where P=(Fo^2^+2Fc^2^)/3'
_refine_ls_weighting_scheme calc
_refine_ls_wR_factor_gt 0.1376
_refine_ls_wR_factor_ref 0.1467
_reflns_number_gt 9180
_reflns_number_total 11162
_reflns_threshold_expression >2sigma(I)
_cod_data_source_file c3dt53234h.txt
_cod_data_source_block 5
_cod_original_cell_volume 5544.7(6)
_cod_original_sg_symbol_H-M 'P 21/n'
_cod_database_code 7028689

loop_
_symmetry_equiv_pos_as_xyz
'x, y, z'
'-x+1/2, y+1/2, -z+1/2'
'-x, -y, -z'
'x-1/2, -y-1/2, z-1/2'

loop_
_atom_site_label
_atom_site_type_symbol
_atom_site_fract_x
_atom_site_fract_y
_atom_site_fract_z
_atom_site_U_iso_or_equiv
_atom_site_adp_type
_atom_site_occupancy
_atom_site_symmetry_multiplicity
_atom_site_calc_flag
_atom_site_refinement_flags
Mg1 Mg 0.80534(3) 0.65751(4) 0.07253(2) 0.02039(13) Uani 1 1 d .
O1 O 0.81890(8) 0.50046(9) 0.08423(5) 0.0275(3) Uani 1 1 d .
O2 O 0.99328(12) 0.26701(16) 0.21732(8) 0.0708(6) Uani 1 1 d .
N1 N 0.83042(8) 0.69749(11) 0.15356(5) 0.0216(3) Uani 1 1 d .
N2 N 0.91122(8) 0.74465(11) 0.09932(5) 0.0223(3) Uani 1 1 d .
N3 N 0.68659(8) 0.70644(11) 0.03781(5) 0.0236(3) Uani 1 1 d .
N4 N 0.77545(8) 0.65572(11) -0.01072(5) 0.0217(3) Uani 1 1 d .
C1 C 0.89859(10) 0.74599(12) 0.14795(6) 0.0209(3) Uani 1 1 d .
C2 C 0.95497(10) 0.79935(13) 0.19183(6) 0.0231(3) Uani 1 1 d .
C3 C 1.04004(10) 0.79240(13) 0.19736(7) 0.0254(4) Uani 1 1 d .
H3 H 1.0619 0.7526 0.1741 0.030 Uiso 1 1 calc R
C4 C 1.09279(11) 0.84417(14) 0.23727(7) 0.0307(4) Uani 1 1 d .
C5 C 1.05869(12) 0.90334(15) 0.27162(7) 0.0328(4) Uani 1 1 d .
H5 H 1.0934 0.9373 0.2987 0.039 Uiso 1 1 calc R
C6 C 0.97404(12) 0.91308(14) 0.26660(7) 0.0308(4) Uani 1 1 d .
C7 C 0.92278(11) 0.85978(13) 0.22666(7) 0.0258(4) Uani 1 1 d .
H7 H 0.8661 0.8646 0.2232 0.031 Uiso 1 1 calc R
C8 C 1.18435(12) 0.83810(17) 0.24177(9) 0.0408(5) Uani 1 1 d .
H8A H 1.1982 0.7732 0.2282 0.061 Uiso 1 1 calc R
H8B H 1.2113 0.8438 0.2776 0.061 Uiso 1 1 calc R
H8C H 1.2019 0.8934 0.2223 0.061 Uiso 1 1 calc R
C9 C 0.93900(14) 0.98011(17) 0.30356(8) 0.0414(5) Uani 1 1 d .
H9A H 0.9469 1.0515 0.2960 0.062 Uiso 1 1 calc R
H9B H 0.9664 0.9652 0.3386 0.062 Uiso 1 1 calc R
H9C H 0.8813 0.9663 0.2996 0.062 Uiso 1 1 calc R
C10 C 0.81555(10) 0.66662(13) 0.20238(6) 0.0214(3) Uani 1 1 d .
C11 C 0.74438(10) 0.70201(13) 0.21827(6) 0.0234(3) Uani 1 1 d .
C12 C 0.72605(11) 0.66526(14) 0.26430(7) 0.0263(4) Uani 1 1 d .
H12 H 0.6790 0.6890 0.2744 0.032 Uiso 1 1 calc R
C13 C 0.77600(11) 0.59403(14) 0.29565(7) 0.0285(4) Uani 1 1 d .
C14 C 0.84544(11) 0.55914(14) 0.27932(7) 0.0268(4) Uani 1 1 d .
H14 H 0.8794 0.5115 0.2998 0.032 Uiso 1 1 calc R
C15 C 0.86602(10) 0.59309(13) 0.23323(7) 0.0244(3) Uani 1 1 d .
C16 C 0.68896(11) 0.77979(15) 0.18636(7) 0.0299(4) Uani 1 1 d .
H16A H 0.7204 0.8393 0.1808 0.045 Uiso 1 1 calc R
H16B H 0.6468 0.7999 0.2044 0.045 Uiso 1 1 calc R
H16C H 0.6642 0.7499 0.1535 0.045 Uiso 1 1 calc R
C17 C 0.75473(14) 0.55483(16) 0.34523(7) 0.0379(5) Uani 1 1 d .
H17A H 0.7080 0.5098 0.3370 0.057 Uiso 1 1 calc R
H17B H 0.7420 0.6122 0.3653 0.057 Uiso 1 1 calc R
H17C H 0.8006 0.5175 0.3649 0.057 Uiso 1 1 calc R
C18 C 0.94056(11) 0.54905(14) 0.21689(7) 0.0284(4) Uani 1 1 d .
H18A H 0.9864 0.5948 0.2276 0.043 Uiso 1 1 calc R
H18B H 0.9296 0.5415 0.1798 0.043 Uiso 1 1 calc R
H18C H 0.9533 0.4828 0.2329 0.043 Uiso 1 1 calc R
C19 C 0.97644(10) 0.79733(14) 0.08339(6) 0.0230(3) Uani 1 1 d .
C20 C 1.03532(10) 0.73808(14) 0.06549(7) 0.0265(4) Uani 1 1 d .
C21 C 1.10091(11) 0.78724(16) 0.05010(7) 0.0316(4) Uani 1 1 d .
H21 H 1.1410 0.7475 0.0395 0.038 Uiso 1 1 calc R
C22 C 1.10803(12) 0.89436(17) 0.05020(7) 0.0351(4) Uani 1 1 d .
C23 C 1.04677(12) 0.95146(15) 0.06556(7) 0.0327(4) Uani 1 1 d .
H23 H 1.0496 1.0231 0.0646 0.039 Uiso 1 1 calc R
C24 C 0.98129(11) 0.90571(14) 0.08233(7) 0.0271(4) Uani 1 1 d .
C25 C 1.02730(12) 0.62199(15) 0.06279(8) 0.0320(4) Uani 1 1 d .
H25A H 1.0187 0.5961 0.0955 0.048 Uiso 1 1 calc R
H25B H 1.0766 0.5926 0.0554 0.048 Uiso 1 1 calc R
H25C H 0.9814 0.6034 0.0358 0.048 Uiso 1 1 calc R
C26 C 1.18027(14) 0.9477(2) 0.03468(9) 0.0494(6) Uani 1 1 d .
H26A H 1.1613 1.0078 0.0143 0.074 Uiso 1 1 calc R
H26B H 1.2062 0.9012 0.0146 0.074 Uiso 1 1 calc R
H26C H 1.2191 0.9681 0.0653 0.074 Uiso 1 1 calc R
C27 C 0.91772(12) 0.97264(15) 0.09926(8) 0.0338(4) Uani 1 1 d .
H27A H 0.8647 0.9410 0.0891 0.051 Uiso 1 1 calc R
H27B H 0.9170 1.0392 0.0832 0.051 Uiso 1 1 calc R
H27C H 0.9309 0.9804 0.1363 0.051 Uiso 1 1 calc R
C28 C 0.70164(10) 0.69532(13) -0.00987(6) 0.0215(3) Uani 1 1 d .
C29 C 0.64298(10) 0.72952(13) -0.05783(6) 0.0220(3) Uani 1 1 d .
C30 C 0.67211(10) 0.78596(13) -0.09530(6) 0.0241(3) Uani 1 1 d .
H30 H 0.7282 0.7985 -0.0909 0.029 Uiso 1 1 calc R
C31 C 0.61924(11) 0.82389(14) -0.13906(7) 0.0273(4) Uani 1 1 d .
C32 C 0.53542(11) 0.80433(15) -0.14513(7) 0.0305(4) Uani 1 1 d .
H32 H 0.4995 0.8288 -0.1745 0.037 Uiso 1 1 calc R
C33 C 0.50447(11) 0.74895(14) -0.10818(7) 0.0290(4) Uani 1 1 d .
C34 C 0.55888(10) 0.71110(14) -0.06484(7) 0.0253(4) Uani 1 1 d .
H34 H 0.5388 0.6729 -0.0402 0.030 Uiso 1 1 calc R
C35 C 0.65223(12) 0.88571(16) -0.17900(7) 0.0355(4) Uani 1 1 d .
H35A H 0.6361 0.9566 -0.1775 0.053 Uiso 1 1 calc R
H35B H 0.6305 0.8586 -0.2130 0.053 Uiso 1 1 calc R
H35C H 0.7111 0.8812 -0.1719 0.053 Uiso 1 1 calc R
C36 C 0.41340(11) 0.73308(18) -0.11358(8) 0.0392(5) Uani 1 1 d .
H36A H 0.4036 0.6680 -0.0985 0.059 Uiso 1 1 calc R
H36B H 0.3873 0.7334 -0.1497 0.059 Uiso 1 1 calc R
H36C H 0.3912 0.7877 -0.0960 0.059 Uiso 1 1 calc R
C37 C 0.61695(10) 0.75836(14) 0.04843(6) 0.0237(3) Uani 1 1 d .
C38 C 0.61003(11) 0.86634(15) 0.04582(7) 0.0286(4) Uani 1 1 d .
C39 C 0.54323(12) 0.91298(15) 0.06139(7) 0.0353(4) Uani 1 1 d .
H39 H 0.5384 0.9845 0.0597 0.042 Uiso 1 1 calc R
C40 C 0.48399(12) 0.85639(17) 0.07928(8) 0.0381(5) Uani 1 1 d .
C41 C 0.49183(11) 0.74971(16) 0.08105(7) 0.0335(4) Uani 1 1 d .
H41 H 0.4524 0.7104 0.0927 0.040 Uiso 1 1 calc R
C42 C 0.55714(10) 0.70015(15) 0.06589(7) 0.0271(4) Uani 1 1 d .
C43 C 0.67381(13) 0.93032(16) 0.02794(8) 0.0373(4) Uani 1 1 d .
H43A H 0.7272 0.9120 0.0474 0.056 Uiso 1 1 calc R
H43B H 0.6637 1.0021 0.0332 0.056 Uiso 1 1 calc R
H43C H 0.6715 0.9179 -0.0083 0.056 Uiso 1 1 calc R
C44 C 0.41404(16) 0.9089(2) 0.09764(12) 0.0616(7) Uani 1 1 d .
H44A H 0.3652 0.8678 0.0882 0.092 Uiso 1 1 calc R
H44B H 0.4046 0.9757 0.0817 0.092 Uiso 1 1 calc R
H44C H 0.4278 0.9166 0.1347 0.092 Uiso 1 1 calc R
C45 C 0.56451(12) 0.58421(15) 0.06882(8) 0.0344(4) Uani 1 1 d .
H45A H 0.5739 0.5580 0.0364 0.052 Uiso 1 1 calc R
H45B H 0.5147 0.5553 0.0757 0.052 Uiso 1 1 calc R
H45C H 0.6097 0.5655 0.0963 0.052 Uiso 1 1 calc R
C46 C 0.79203(10) 0.61246(13) -0.05688(6) 0.0216(3) Uani 1 1 d .
C47 C 0.85453(10) 0.65414(13) -0.07954(6) 0.0228(3) Uani 1 1 d .
C48 C 0.87036(11) 0.60969(14) -0.12481(7) 0.0267(4) Uani 1 1 d .
H48 H 0.9113 0.6379 -0.1399 0.032 Uiso 1 1 calc R
C49 C 0.82678(11) 0.52460(15) -0.14807(7) 0.0295(4) Uani 1 1 d .
C50 C 0.76712(11) 0.48265(14) -0.12437(7) 0.0296(4) Uani 1 1 d .
H50 H 0.7380 0.4251 -0.1392 0.036 Uiso 1 1 calc R
C51 C 0.74940(10) 0.52386(14) -0.07905(7) 0.0263(4) Uani 1 1 d .
C52 C 0.90121(11) 0.74890(14) -0.05720(7) 0.0277(4) Uani 1 1 d .
H52A H 0.8760 0.8091 -0.0750 0.042 Uiso 1 1 calc R
H52B H 0.9570 0.7440 -0.0615 0.042 Uiso 1 1 calc R
H52C H 0.9004 0.7541 -0.0209 0.042 Uiso 1 1 calc R
C53 C 0.84513(13) 0.47789(17) -0.19693(8) 0.0397(5) Uani 1 1 d .
H53A H 0.8679 0.5297 -0.2159 0.060 Uiso 1 1 calc R
H53B H 0.7953 0.4516 -0.2180 0.060 Uiso 1 1 calc R
H53C H 0.8839 0.4226 -0.1880 0.060 Uiso 1 1 calc R
C54 C 0.68528(12) 0.47303(15) -0.05449(8) 0.0342(4) Uani 1 1 d .
H54A H 0.7023 0.4759 -0.0174 0.051 Uiso 1 1 calc R
H54B H 0.6789 0.4023 -0.0654 0.051 Uiso 1 1 calc R
H54C H 0.6339 0.5086 -0.0650 0.051 Uiso 1 1 calc R
C55 C 0.77562(11) 0.44414(14) 0.11844(7) 0.0298(4) Uani 1 1 d .
H55A H 0.7175 0.4392 0.1032 0.036 Uiso 1 1 calc R
H55B H 0.7822 0.4782 0.1519 0.036 Uiso 1 1 calc R
C56 C 0.81463(13) 0.33885(15) 0.12425(8) 0.0347(4) Uani 1 1 d .
H56A H 0.7767 0.2870 0.1319 0.042 Uiso 1 1 calc R
H56B H 0.8639 0.3382 0.1514 0.042 Uiso 1 1 calc R
C57 C 0.83461(14) 0.32182(15) 0.07123(9) 0.0399(5) Uani 1 1 d .
H57A H 0.7863 0.3007 0.0460 0.048 Uiso 1 1 calc R
H57B H 0.8773 0.2703 0.0726 0.048 Uiso 1 1 calc R
C58 C 0.86396(12) 0.42759(15) 0.05849(8) 0.0347(4) Uani 1 1 d .
H58A H 0.9227 0.4346 0.0715 0.042 Uiso 1 1 calc R
H58B H 0.8521 0.4390 0.0212 0.042 Uiso 1 1 calc R
C59 C 1.03910(18) 0.2788(2) 0.26790(12) 0.0666(8) Uani 1 1 d .
H59A H 1.0037 0.2692 0.2926 0.080 Uiso 1 1 calc R
H59B H 1.0616 0.3481 0.2723 0.080 Uiso 1 1 calc R
C60 C 1.10733(16) 0.2017(2) 0.27824(12) 0.0629(7) Uani 1 1 d .
H60A H 1.0959 0.1471 0.3010 0.075 Uiso 1 1 calc R
H60B H 1.1591 0.2343 0.2937 0.075 Uiso 1 1 calc R
C61 C 1.1084(2) 0.1605(2) 0.22367(15) 0.0788(10) Uani 1 1 d .
H61A H 1.1444 0.2008 0.2067 0.095 Uiso 1 1 calc R
H61B H 1.1246 0.0884 0.2245 0.095 Uiso 1 1 calc R
C62 C 1.01833(18) 0.1746(2) 0.19746(12) 0.0614(7) Uani 1 1 d .
H62A H 1.0124 0.1790 0.1601 0.074 Uiso 1 1 calc R
H62B H 0.9857 0.1171 0.2055 0.074 Uiso 1 1 calc R

loop_
_atom_site_aniso_label
_atom_site_aniso_U_11
_atom_site_aniso_U_22
_atom_site_aniso_U_33
_atom_site_aniso_U_23
_atom_site_aniso_U_13
_atom_site_aniso_U_12
Mg1 0.0169(3) 0.0219(3) 0.0220(3) 0.0006(2) 0.0033(2) -0.0016(2)
O1 0.0312(6) 0.0216(6) 0.0320(6) 0.0014(5) 0.0124(5) -0.0006(5)
O2 0.0548(11) 0.0672(13) 0.0804(14) -0.0011(10) -0.0093(10) 0.0124(10)
N1 0.0175(6) 0.0250(7) 0.0224(7) 0.0004(5) 0.0044(5) -0.0008(5)
N2 0.0189(7) 0.0239(7) 0.0241(7) -0.0003(5) 0.0043(5) -0.0030(5)
N3 0.0177(6) 0.0308(8) 0.0223(7) 0.0019(6) 0.0044(5) -0.0004(6)
N4 0.0176(6) 0.0255(7) 0.0222(7) -0.0005(5) 0.0045(5) -0.0012(5)
C1 0.0182(7) 0.0206(8) 0.0235(8) 0.0005(6) 0.0034(6) 0.0020(6)
C2 0.0224(8) 0.0216(8) 0.0245(8) 0.0024(6) 0.0025(6) -0.0026(6)
C3 0.0221(8) 0.0250(8) 0.0283(9) 0.0009(7) 0.0034(7) -0.0011(7)
C4 0.0265(9) 0.0301(9) 0.0321(9) 0.0027(7) -0.0015(7) -0.0036(7)
C5 0.0345(10) 0.0307(10) 0.0289(9) -0.0027(7) -0.0037(8) -0.0069(8)
C6 0.0406(10) 0.0263(9) 0.0250(9) 0.0007(7) 0.0057(7) -0.0022(8)
C7 0.0263(9) 0.0249(8) 0.0261(8) 0.0024(7) 0.0056(7) -0.0011(7)
C8 0.0257(10) 0.0443(12) 0.0475(12) -0.0037(9) -0.0037(8) -0.0071(9)
C9 0.0526(13) 0.0392(11) 0.0326(10) -0.0094(8) 0.0090(9) -0.0017(10)
C10 0.0202(8) 0.0226(8) 0.0210(8) -0.0011(6) 0.0035(6) -0.0039(6)
C11 0.0212(8) 0.0247(8) 0.0241(8) -0.0031(6) 0.0041(6) -0.0032(6)
C12 0.0242(8) 0.0290(9) 0.0276(9) -0.0061(7) 0.0098(7) -0.0065(7)
C13 0.0347(9) 0.0270(9) 0.0243(8) -0.0022(7) 0.0075(7) -0.0102(7)
C14 0.0297(9) 0.0241(8) 0.0253(8) 0.0022(7) 0.0023(7) -0.0036(7)
C15 0.0228(8) 0.0237(8) 0.0257(8) -0.0009(6) 0.0029(6) -0.0033(7)
C16 0.0239(9) 0.0337(10) 0.0331(9) 0.0009(7) 0.0080(7) 0.0040(7)
C17 0.0509(12) 0.0361(11) 0.0296(10) 0.0001(8) 0.0146(9) -0.0115(9)
C18 0.0247(8) 0.0275(9) 0.0322(9) 0.0018(7) 0.0038(7) 0.0034(7)
C19 0.0183(8) 0.0298(9) 0.0200(8) 0.0002(6) 0.0017(6) -0.0032(6)
C20 0.0222(8) 0.0323(9) 0.0244(8) -0.0003(7) 0.0033(7) -0.0015(7)
C21 0.0206(8) 0.0467(11) 0.0288(9) -0.0020(8) 0.0080(7) -0.0016(8)
C22 0.0271(9) 0.0475(12) 0.0314(10) -0.0001(8) 0.0073(7) -0.0139(8)
C23 0.0331(10) 0.0316(10) 0.0334(10) 0.0002(8) 0.0067(8) -0.0107(8)
C24 0.0257(9) 0.0287(9) 0.0259(8) -0.0009(7) 0.0029(7) -0.0039(7)
C25 0.0292(9) 0.0328(10) 0.0360(10) -0.0010(8) 0.0116(8) 0.0054(8)
C26 0.0369(11) 0.0646(15) 0.0507(13) -0.0039(11) 0.0181(10) -0.0215(11)
C27 0.0363(10) 0.0265(9) 0.0389(10) 0.0013(8) 0.0086(8) 0.0004(8)
C28 0.0187(7) 0.0226(8) 0.0233(8) 0.0008(6) 0.0045(6) -0.0041(6)
C29 0.0198(8) 0.0229(8) 0.0231(8) -0.0017(6) 0.0038(6) -0.0002(6)
C30 0.0221(8) 0.0256(8) 0.0247(8) -0.0017(6) 0.0052(6) 0.0001(7)
C31 0.0296(9) 0.0279(9) 0.0243(8) 0.0011(7) 0.0052(7) 0.0024(7)
C32 0.0274(9) 0.0337(10) 0.0269(9) 0.0023(7) -0.0028(7) 0.0036(7)
C33 0.0225(8) 0.0313(9) 0.0313(9) -0.0017(7) 0.0011(7) 0.0001(7)
C34 0.0219(8) 0.0276(9) 0.0262(8) 0.0001(7) 0.0049(7) -0.0016(7)
C35 0.0367(10) 0.0409(11) 0.0298(9) 0.0089(8) 0.0086(8) 0.0040(9)
C36 0.0222(9) 0.0466(12) 0.0450(12) 0.0072(9) -0.0021(8) -0.0008(8)
C37 0.0184(8) 0.0314(9) 0.0205(8) 0.0001(6) 0.0019(6) 0.0013(7)
C38 0.0275(9) 0.0326(10) 0.0246(8) -0.0015(7) 0.0032(7) -0.0028(7)
C39 0.0395(11) 0.0302(10) 0.0350(10) -0.0019(8) 0.0052(8) 0.0080(8)
C40 0.0288(10) 0.0476(12) 0.0383(11) 0.0001(9) 0.0080(8) 0.0086(9)
C41 0.0206(8) 0.0453(11) 0.0362(10) 0.0026(8) 0.0098(7) -0.0005(8)
C42 0.0208(8) 0.0346(10) 0.0259(8) 0.0016(7) 0.0050(7) 0.0005(7)
C43 0.0474(12) 0.0319(10) 0.0347(10) -0.0045(8) 0.0132(9) -0.0108(9)
C44 0.0500(14) 0.0635(17) 0.0793(19) 0.0069(14) 0.0318(14) 0.0222(13)
C45 0.0316(10) 0.0357(10) 0.0395(10) 0.0072(8) 0.0156(8) -0.0033(8)
C46 0.0180(7) 0.0237(8) 0.0224(8) 0.0006(6) 0.0025(6) 0.0026(6)
C47 0.0196(8) 0.0253(8) 0.0229(8) 0.0020(6) 0.0029(6) 0.0033(6)
C48 0.0236(8) 0.0317(9) 0.0256(8) 0.0038(7) 0.0072(7) 0.0066(7)
C49 0.0290(9) 0.0321(9) 0.0262(9) -0.0020(7) 0.0025(7) 0.0105(7)
C50 0.0253(9) 0.0288(9) 0.0323(9) -0.0072(7) 0.0003(7) 0.0022(7)
C51 0.0205(8) 0.0276(9) 0.0295(9) -0.0020(7) 0.0021(7) 0.0003(7)
C52 0.0227(8) 0.0301(9) 0.0311(9) 0.0012(7) 0.0074(7) -0.0033(7)
C53 0.0420(11) 0.0436(12) 0.0337(10) -0.0073(9) 0.0082(8) 0.0145(9)
C54 0.0289(9) 0.0290(9) 0.0456(11) -0.0054(8) 0.0096(8) -0.0080(8)
C55 0.0300(9) 0.0281(9) 0.0330(9) 0.0036(7) 0.0100(7) -0.0044(7)
C56 0.0370(10) 0.0261(9) 0.0399(11) 0.0072(8) 0.0050(8) -0.0028(8)
C57 0.0440(12) 0.0260(10) 0.0514(12) -0.0019(9) 0.0137(10) 0.0034(9)
C58 0.0358(10) 0.0290(10) 0.0428(11) -0.0031(8) 0.0160(8) 0.0037(8)
C59 0.0596(17) 0.0605(17) 0.0728(19) 0.0146(14) -0.0024(14) 0.0047(14)
C60 0.0390(13) 0.0589(16) 0.089(2) 0.0179(15) 0.0079(13) 0.0011(12)
C61 0.0690(19) 0.0518(16) 0.129(3) 0.0332(18) 0.050(2) 0.0140(14)
C62 0.0732(18) 0.0482(15) 0.0663(17) 0.0031(12) 0.0222(14) -0.0159(13)

loop_
_atom_type_symbol
_atom_type_description
_atom_type_scat_dispersion_real
_atom_type_scat_dispersion_imag
_atom_type_scat_source
C C 0.0181 0.0091 'International Tables Vol C Tables 4.2.6.8 and 6.1.1.4'
H H 0.0000 0.0000 'International Tables Vol C Tables 4.2.6.8 and 6.1.1.4'
Mg Mg 0.1719 0.1771 'International Tables Vol C Tables 4.2.6.8 and 6.1.1.4'
N N 0.0311 0.0180 'International Tables Vol C Tables 4.2.6.8 and 6.1.1.4'
O O 0.0492 0.0322 'International Tables Vol C Tables 4.2.6.8 and 6.1.1.4'

loop_
_geom_angle_atom_site_label_1
_geom_angle_atom_site_label_2
_geom_angle_atom_site_label_3
_geom_angle
O1 Mg1 N2 115.08(6)
O1 Mg1 N3 115.31(6)
N2 Mg1 N3 129.58(6)
O1 Mg1 N4 97.87(6)
N2 Mg1 N4 110.65(6)
N3 Mg1 N4 63.80(5)
O1 Mg1 N1 95.55(5)
N2 Mg1 N1 63.71(5)
N3 Mg1 N1 109.42(6)
N4 Mg1 N1 166.56(6)
O1 Mg1 C28 110.72(6)
N2 Mg1 C28 124.37(6)
N3 Mg1 C28 31.93(5)
N4 Mg1 C28 31.93(5)
N1 Mg1 C28 139.78(6)
O1 Mg1 C1 107.42(5)
N2 Mg1 C1 31.94(5)
N3 Mg1 C1 125.17(6)
N4 Mg1 C1 141.49(6)
N1 Mg1 C1 31.77(5)
C28 Mg1 C1 141.85(6)
C58 O1 C55 109.23(13)
C58 O1 Mg1 128.38(11)
C55 O1 Mg1 122.18(10)
C59 O2 C62 107.6(2)
C1 N1 C10 123.11(14)
C1 N1 Mg1 89.99(10)
C10 N1 Mg1 142.91(11)
C1 N2 C19 123.85(14)
C1 N2 Mg1 92.41(10)
C19 N2 Mg1 143.60(11)
C28 N3 C37 123.73(14)
C28 N3 Mg1 91.98(10)
C37 N3 Mg1 142.49(11)
C28 N4 C46 120.59(14)
C28 N4 Mg1 89.97(10)
C46 N4 Mg1 146.69(11)
N1 C1 N2 113.88(14)
N1 C1 C2 123.03(14)
N2 C1 C2 123.08(14)
N1 C1 Mg1 58.24(8)
N2 C1 Mg1 55.65(8)
C2 C1 Mg1 178.73(12)
C7 C2 C3 119.11(16)
C7 C2 C1 120.10(15)
C3 C2 C1 120.75(15)
C4 C3 C2 121.02(17)
C4 C3 H3 119.5
C2 C3 H3 119.5
C5 C4 C3 118.45(17)
C5 C4 C8 121.24(17)
C3 C4 C8 120.28(18)
C4 C5 C6 121.85(17)
C4 C5 H5 119.1
C6 C5 H5 119.1
C7 C6 C5 118.48(17)
C7 C6 C9 120.94(18)
C5 C6 C9 120.58(17)
C6 C7 C2 121.08(17)
C6 C7 H7 119.5
C2 C7 H7 119.5
C4 C8 H8A 109.5
C4 C8 H8B 109.5
H8A C8 H8B 109.5
C4 C8 H8C 109.5
H8A C8 H8C 109.5
H8B C8 H8C 109.5
C6 C9 H9A 109.5
C6 C9 H9B 109.5
H9A C9 H9B 109.5
C6 C9 H9C 109.5
H9A C9 H9C 109.5
H9B C9 H9C 109.5
C15 C10 C11 119.03(15)
C15 C10 N1 121.23(15)
C11 C10 N1 119.43(15)
C12 C11 C10 119.60(16)
C12 C11 C16 119.81(16)
C10 C11 C16 120.59(15)
C11 C12 C13 122.07(16)
C11 C12 H12 119.0
C13 C12 H12 119.0
C14 C13 C12 117.73(16)
C14 C13 C17 121.09(17)
C12 C13 C17 121.17(17)
C13 C14 C15 122.29(16)
C13 C14 H14 118.9
C15 C14 H14 118.9
C14 C15 C10 119.25(16)
C14 C15 C18 119.46(16)
C10 C15 C18 121.27(15)
C11 C16 H16A 109.5
C11 C16 H16B 109.5
H16A C16 H16B 109.5
C11 C16 H16C 109.5
H16A C16 H16C 109.5
H16B C16 H16C 109.5
C13 C17 H17A 109.5
C13 C17 H17B 109.5
H17A C17 H17B 109.5
C13 C17 H17C 109.5
H17A C17 H17C 109.5
H17B C17 H17C 109.5
C15 C18 H18A 109.5
C15 C18 H18B 109.5
H18A C18 H18B 109.5
C15 C18 H18C 109.5
H18A C18 H18C 109.5
H18B C18 H18C 109.5
C20 C19 C24 119.57(16)
C20 C19 N2 117.84(15)
C24 C19 N2 122.50(15)
C21 C20 C19 119.41(17)
C21 C20 C25 120.55(16)
C19 C20 C25 120.03(15)
C22 C21 C20 121.74(18)
C22 C21 H21 119.1
C20 C21 H21 119.1
C23 C22 C21 117.72(17)
C23 C22 C26 120.5(2)
C21 C22 C26 121.8(2)
C22 C23 C24 122.48(18)
C22 C23 H23 118.8
C24 C23 H23 118.8
C23 C24 C19 118.94(17)
C23 C24 C27 119.55(17)
C19 C24 C27 121.51(16)
C20 C25 H25A 109.5
C20 C25 H25B 109.5
H25A C25 H25B 109.5
C20 C25 H25C 109.5
H25A C25 H25C 109.5
H25B C25 H25C 109.5
C22 C26 H26A 109.5
C22 C26 H26B 109.5
H26A C26 H26B 109.5
C22 C26 H26C 109.5
H26A C26 H26C 109.5
H26B C26 H26C 109.5
C24 C27 H27A 109.5
C24 C27 H27B 109.5
H27A C27 H27B 109.5
C24 C27 H27C 109.5
H27A C27 H27C 109.5
H27B C27 H27C 109.5
N4 C28 N3 114.06(14)
N4 C28 C29 122.86(14)
N3 C28 C29 122.99(15)
N4 C28 Mg1 58.11(8)
N3 C28 Mg1 56.09(8)
C29 C28 Mg1 173.87(12)
C30 C29 C34 118.85(15)
C30 C29 C28 119.44(14)
C34 C29 C28 121.61(15)
C31 C30 C29 121.34(16)
C31 C30 H30 119.3
C29 C30 H30 119.3
C30 C31 C32 118.64(16)
C30 C31 C35 120.38(16)
C32 C31 C35 120.98(16)
C33 C32 C31 121.32(16)
C33 C32 H32 119.3
C31 C32 H32 119.3
C32 C33 C34 118.89(16)
C32 C33 C36 120.99(17)
C34 C33 C36 120.09(17)
C33 C34 C29 120.95(16)
C33 C34 H34 119.5
C29 C34 H34 119.5
C31 C35 H35A 109.5
C31 C35 H35B 109.5
H35A C35 H35B 109.5
C31 C35 H35C 109.5
H35A C35 H35C 109.5
H35B C35 H35C 109.5
C33 C36 H36A 109.5
C33 C36 H36B 109.5
H36A C36 H36B 109.5
C33 C36 H36C 109.5
H36A C36 H36C 109.5
H36B C36 H36C 109.5
C42 C37 C38 119.75(16)
C42 C37 N3 118.33(16)
C38 C37 N3 121.72(16)
C39 C38 C37 118.58(17)
C39 C38 C43 120.69(18)
C37 C38 C43 120.71(17)
C40 C39 C38 122.31(18)
C40 C39 H39 118.8
C38 C39 H39 118.8
C39 C40 C41 118.00(18)
C39 C40 C44 121.3(2)
C41 C40 C44 120.7(2)
C40 C41 C42 121.61(18)
C40 C41 H41 119.2
C42 C41 H41 119.2
C41 C42 C37 119.75(17)
C41 C42 C45 120.39(16)
C37 C42 C45 119.86(16)
C38 C43 H43A 109.5
C38 C43 H43B 109.5
H43A C43 H43B 109.5
C38 C43 H43C 109.5
H43A C43 H43C 109.5
H43B C43 H43C 109.5
C40 C44 H44A 109.5
C40 C44 H44B 109.5
H44A C44 H44B 109.5
C40 C44 H44C 109.5
H44A C44 H44C 109.5
H44B C44 H44C 109.5
C42 C45 H45A 109.5
C42 C45 H45B 109.5
H45A C45 H45B 109.5
C42 C45 H45C 109.5
H45A C45 H45C 109.5
H45B C45 H45C 109.5
C47 C46 C51 119.29(15)
C47 C46 N4 120.18(15)
C51 C46 N4 120.44(15)
C48 C47 C46 119.23(16)
C48 C47 C52 119.77(15)
C46 C47 C52 120.92(15)
C49 C48 C47 122.00(17)
C49 C48 H48 119.0
C47 C48 H48 119.0
C50 C49 C48 118.00(16)
C50 C49 C53 121.01(18)
C48 C49 C53 120.98(18)
C49 C50 C51 122.14(17)
C49 C50 H50 118.9
C51 C50 H50 118.9
C50 C51 C46 119.27(16)
C50 C51 C54 119.53(16)
C46 C51 C54 121.21(16)
C47 C52 H52A 109.5
C47 C52 H52B 109.5
H52A C52 H52B 109.5
C47 C52 H52C 109.5
H52A C52 H52C 109.5
H52B C52 H52C 109.5
C49 C53 H53A 109.5
C49 C53 H53B 109.5
H53A C53 H53B 109.5
C49 C53 H53C 109.5
H53A C53 H53C 109.5
H53B C53 H53C 109.5
C51 C54 H54A 109.5
C51 C54 H54B 109.5
H54A C54 H54B 109.5
C51 C54 H54C 109.5
H54A C54 H54C 109.5
H54B C54 H54C 109.5
O1 C55 C56 104.99(15)
O1 C55 H55A 110.7
C56 C55 H55A 110.7
O1 C55 H55B 110.7
C56 C55 H55B 110.7
H55A C55 H55B 108.8
C55 C56 C57 102.14(15)
C55 C56 H56A 111.3
C57 C56 H56A 111.3
C55 C56 H56B 111.3
C57 C56 H56B 111.3
H56A C56 H56B 109.2
C56 C57 C58 102.34(16)
C56 C57 H57A 111.3
C58 C57 H57A 111.3
C56 C57 H57B 111.3
C58 C57 H57B 111.3
H57A C57 H57B 109.2
O1 C58 C57 105.26(15)
O1 C58 H58A 110.7
C57 C58 H58A 110.7
O1 C58 H58B 110.7
C57 C58 H58B 110.7
H58A C58 H58B 108.8
O2 C59 C60 110.2(3)
O2 C59 H59A 109.6
C60 C59 H59A 109.6
O2 C59 H59B 109.6
C60 C59 H59B 109.6
H59A C59 H59B 108.1
C59 C60 C61 102.5(2)
C59 C60 H60A 111.3
C61 C60 H60A 111.3
C59 C60 H60B 111.3
C61 C60 H60B 111.3
H60A C60 H60B 109.2
C62 C61 C60 100.5(2)
C62 C61 H61A 111.7
C60 C61 H61A 111.7
C62 C61 H61B 111.7
C60 C61 H61B 111.7
H61A C61 H61B 109.4
O2 C62 C61 105.9(2)
O2 C62 H62A 110.6
C61 C62 H62A 110.6
O2 C62 H62B 110.6
C61 C62 H62B 110.6
H62A C62 H62B 108.7

loop_
_geom_bond_atom_site_label_1
_geom_bond_atom_site_label_2
_geom_bond_distance
Mg1 O1 2.0626(13)
Mg1 N2 2.0883(15)
Mg1 N3 2.0964(15)
Mg1 N4 2.1435(15)
Mg1 N1 2.1488(15)
Mg1 C28 2.5246(17)
Mg1 C1 2.5272(17)
O1 C58 1.456(2)
O1 C55 1.458(2)
O2 C59 1.399(3)
O2 C62 1.403(3)
N1 C1 1.331(2)
N1 C10 1.414(2)
N2 C1 1.338(2)
N2 C19 1.416(2)
N3 C28 1.336(2)
N3 C37 1.416(2)
N4 C28 1.335(2)
N4 C46 1.415(2)
C1 C2 1.498(2)
C2 C7 1.393(2)
C2 C3 1.395(2)
C3 C4 1.394(2)
C3 H3 0.9300
C4 C5 1.392(3)
C4 C8 1.505(3)
C5 C6 1.393(3)
C5 H5 0.9300
C6 C7 1.392(2)
C6 C9 1.507(3)
C7 H7 0.9300
C8 H8A 0.9600
C8 H8B 0.9600
C8 H8C 0.9600
C9 H9A 0.9600
C9 H9B 0.9600
C9 H9C 0.9600
C10 C15 1.410(2)
C10 C11 1.411(2)
C11 C12 1.392(2)
C11 C16 1.500(2)
C12 C13 1.393(3)
C12 H12 0.9300
C13 C14 1.388(3)
C13 C17 1.508(2)
C14 C15 1.397(2)
C14 H14 0.9300
C15 C18 1.506(2)
C16 H16A 0.9600
C16 H16B 0.9600
C16 H16C 0.9600
C17 H17A 0.9600
C17 H17B 0.9600
C17 H17C 0.9600
C18 H18A 0.9600
C18 H18B 0.9600
C18 H18C 0.9600
C19 C20 1.400(2)
C19 C24 1.407(3)
C20 C21 1.393(2)
C20 C25 1.510(3)
C21 C22 1.392(3)
C21 H21 0.9300
C22 C23 1.385(3)
C22 C26 1.513(3)
C23 C24 1.389(3)
C23 H23 0.9300
C24 C27 1.504(3)
C25 H25A 0.9600
C25 H25B 0.9600
C25 H25C 0.9600
C26 H26A 0.9600
C26 H26B 0.9600
C26 H26C 0.9600
C27 H27A 0.9600
C27 H27B 0.9600
C27 H27C 0.9600
C28 C29 1.494(2)
C29 C30 1.392(2)
C29 C34 1.393(2)
C30 C31 1.387(2)
C30 H30 0.9300
C31 C32 1.393(3)
C31 C35 1.511(2)
C32 C33 1.389(3)
C32 H32 0.9300
C33 C34 1.391(2)
C33 C36 1.506(3)
C34 H34 0.9300
C35 H35A 0.9600
C35 H35B 0.9600
C35 H35C 0.9600
C36 H36A 0.9600
C36 H36B 0.9600
C36 H36C 0.9600
C37 C42 1.399(2)
C37 C38 1.404(3)
C38 C39 1.398(3)
C38 C43 1.496(3)
C39 C40 1.386(3)
C39 H39 0.9300
C40 C41 1.388(3)
C40 C44 1.510(3)
C41 C42 1.389(3)
C41 H41 0.9300
C42 C45 1.507(3)
C43 H43A 0.9600
C43 H43B 0.9600
C43 H43C 0.9600
C44 H44A 0.9600
C44 H44B 0.9600
C44 H44C 0.9600
C45 H45A 0.9600
C45 H45B 0.9600
C45 H45C 0.9600
C46 C47 1.408(2)
C46 C51 1.411(2)
C47 C48 1.395(2)
C47 C52 1.505(2)
C48 C49 1.390(3)
C48 H48 0.9300
C49 C50 1.387(3)
C49 C53 1.507(3)
C50 C51 1.392(3)
C50 H50 0.9300
C51 C54 1.507(3)
C52 H52A 0.9600
C52 H52B 0.9600
C52 H52C 0.9600
C53 H53A 0.9600
C53 H53B 0.9600
C53 H53C 0.9600
C54 H54A 0.9600
C54 H54B 0.9600
C54 H54C 0.9600
C55 C56 1.504(3)
C55 H55A 0.9700
C55 H55B 0.9700
C56 C57 1.515(3)
C56 H56A 0.9700
C56 H56B 0.9700
C57 C58 1.515(3)
C57 H57A 0.9700
C57 H57B 0.9700
C58 H58A 0.9700
C58 H58B 0.9700
C59 C60 1.493(4)
C59 H59A 0.9700
C59 H59B 0.9700
C60 C61 1.535(5)
C60 H60A 0.9700
C60 H60B 0.9700
C61 C62 1.525(4)
C61 H61A 0.9700
C61 H61B 0.9700
C62 H62A 0.9700
C62 H62B 0.9700
